data_1507187
loop_
_publ_author_name
'Koch, Michael'
'Blacque, Olivier'
'Venkatesan, Koushik'

_publ_section_title
;
 Syntheses and tunable emission properties of 2-alkynyl azulenes.
;
_journal_issue 6
_journal_name_full 'Organic letters'
_journal_page_first 1580
_journal_page_last 1583
_journal_paper_doi 10.1021/ol300327b
_journal_volume 14
_journal_year 2012
_chemical_formula_moiety 'C16 H10 S'
_chemical_formula_sum 'C16 H10 S'
_chemical_formula_weight 234.31
_chemical_name_systematic
;
 2-(azulen-2-ylethynyl)thiophene
;
_space_group_IT_number 33
_symmetry_cell_setting orthorhombic
_symmetry_space_group_name_Hall 'P 2c -2n'
_symmetry_space_group_name_H-M 'P n a 21'
_atom_sites_solution_hydrogens geom
_atom_sites_solution_primary direct
_atom_sites_solution_secondary difmap
_audit_creation_method SHELXL-97
_cell_angle_alpha 90.00
_cell_angle_beta 90.00
_cell_angle_gamma 90.00
_cell_formula_units_Z 8
_cell_length_a 12.2001(2)
_cell_length_b 25.9168(5)
_cell_length_c 7.4950(1)
_cell_measurement_reflns_used 8336
_cell_measurement_temperature 183(2)
_cell_measurement_theta_max 32.74
_cell_measurement_theta_min 2.29
_cell_volume 2369.83(7)
_computing_cell_refinement
;
CrysAlisPro, version 1.171.35.11 (Agilent, 2011)
;
_computing_data_collection
;
CrysAlisPro, version 1.171.35.11 (Agilent, 2011)
;
_computing_data_reduction
;
CrysAlisPro, version 1.171.35.11 (Agilent, 2011)
;
_computing_molecular_graphics
;
<i>ORTEP-3 for Windows</i> (Farrugia, 1997) and/or <i>Mercury</i> (Macrae et
al.,
2006)
;
_computing_publication_material
; 
<i>WinGX</i> (Farrugia, 1999), <i>PLATON for Windows</i> (Spek, 2003) and
<i>publCIF</i> (Westrip, 2010)
;
_computing_structure_refinement ' SHELXL97 (Sheldrick, 2008)'
_computing_structure_solution ' SHELXS97 (Sheldrick, 2008) '
_diffrn_ambient_temperature 183(2)
_diffrn_detector_area_resol_mean 10.3801
_diffrn_measured_fraction_theta_full 0.999
_diffrn_measured_fraction_theta_max 0.999
_diffrn_measurement_device_type 'SuperNova, Dual, Cu at zero, Atlas'
_diffrn_radiation_monochromator mirror
_diffrn_radiation_source 'SuperNova (Mo) X-ray Source'
_diffrn_radiation_type 'Mo K\a'
_diffrn_radiation_wavelength 0.71073
_diffrn_reflns_av_R_equivalents 0.0232
_diffrn_reflns_av_sigmaI/netI 0.0305
_diffrn_reflns_limit_h_max 17
_diffrn_reflns_limit_h_min -13
_diffrn_reflns_limit_k_max 36
_diffrn_reflns_limit_k_min -34
_diffrn_reflns_limit_l_max 10
_diffrn_reflns_limit_l_min -10
_diffrn_reflns_number 18346
_diffrn_reflns_theta_full 30.50
_diffrn_reflns_theta_max 30.50
_diffrn_reflns_theta_min 2.29
_exptl_absorpt_coefficient_mu 0.244
_exptl_absorpt_correction_T_max 0.998
_exptl_absorpt_correction_T_min 0.992
_exptl_absorpt_correction_type analytical
_exptl_absorpt_process_details
;
CrysAlisPro, Version 1.171.35.11 (Agilent, 2011)
Analytical numeric absorption correction using a multifaceted crystal
model based on expressions derived by R.C. Clark & J.S. Reid (1995).
;
_exptl_crystal_colour blue
_exptl_crystal_density_diffrn 1.313
_exptl_crystal_density_method 'not measured'
_exptl_crystal_description prism
_exptl_crystal_F_000 976
_exptl_crystal_size_max 0.48
_exptl_crystal_size_mid 0.27
_exptl_crystal_size_min 0.08
_refine_diff_density_max 0.258
_refine_diff_density_min -0.254
_refine_diff_density_rms 0.040
_refine_ls_abs_structure_details 'Flack (1983). 3200 Friedel pairs'
_refine_ls_abs_structure_Flack 0.06(6)
_refine_ls_extinction_method none
_refine_ls_goodness_of_fit_ref 1.031
_refine_ls_hydrogen_treatment constr
_refine_ls_matrix_type full
_refine_ls_number_parameters 329
_refine_ls_number_reflns 7070
_refine_ls_number_restraints 4
_refine_ls_restrained_S_all 1.032
_refine_ls_R_factor_all 0.0496
_refine_ls_R_factor_gt 0.0399
_refine_ls_shift/su_max 0.001
_refine_ls_shift/su_mean 0.000
_refine_ls_structure_factor_coef Fsqd
_refine_ls_weighting_details 'w=1/[\s^2^(Fo^2^)+(0.0514P)^2^+0.2269P] where P=(Fo^2^+2Fc^2^)/3'
_refine_ls_weighting_scheme calc
_refine_ls_wR_factor_gt 0.0937
_refine_ls_wR_factor_ref 0.1013
_reflns_number_gt 6163
_reflns_number_total 7070
_reflns_threshold_expression >2sigma(I)
_cod_data_source_file ol300327b_si_002.cif
_cod_data_source_block 15
_cod_database_code 1507187

loop_
_symmetry_equiv_pos_as_xyz
'x, y, z'
'-x, -y, z+1/2'
'-x+1/2, y+1/2, z+1/2'
'x+1/2, -y+1/2, z'

loop_
_atom_site_label
_atom_site_type_symbol
_atom_site_fract_x
_atom_site_fract_y
_atom_site_fract_z
_atom_site_U_iso_or_equiv
_atom_site_adp_type
_atom_site_occupancy
_atom_site_symmetry_multiplicity
_atom_site_calc_flag
_atom_site_refinement_flags
_atom_site_disorder_assembly
_atom_site_disorder_group
S1 S -0.25770(4) -0.272161(17) -0.47407(7) 0.04369(12) Uani 1 1 d . . .
S2A S -0.6814(2) -0.22626(7) 0.0306(4) 0.0366(4) Uani 0.504(3) 1 d PD A 1
C30A C -0.5374(8) -0.2663(3) 0.2377(16) 0.074(4) Uani 0.504(3) 1 d PD A 1
H30 H -0.5008 -0.2889 0.3137 0.089 Uiso 0.504(3) 1 calc PR A 1
C10 C -0.48588(11) -0.46335(6) -0.44873(19) 0.0271(3) Uani 1 1 d . . .
H10 H -0.4179 -0.4653 -0.5044 0.033 Uiso 1 1 calc R . .
C25 C -0.80475(11) -0.50164(6) 0.19459(17) 0.0256(3) Uani 1 1 d . . .
C24 C -0.78121(13) -0.55234(6) 0.2415(2) 0.0314(3) Uani 1 1 d . . .
H24 H -0.7151 -0.5574 0.3008 0.045(5) Uiso 1 1 calc R . .
C11 C -0.48424(13) -0.36888(6) -0.3828(2) 0.0323(3) Uani 1 1 d . . .
C9 C -0.55488(11) -0.50494(5) -0.41264(17) 0.0244(3) Uani 1 1 d . . .
C13 C -0.37907(13) -0.28123(6) -0.3604(2) 0.0314(3) Uani 1 1 d . . .
S2B S -0.5151(2) -0.26806(7) 0.2412(3) 0.0397(4) Uani 0.496(3) 1 d PD A 2
C19 C -0.90350(12) -0.48196(6) 0.09920(18) 0.0280(3) Uani 1 1 d . . .
C18 C -0.88710(12) -0.42929(6) 0.07231(19) 0.0318(3) Uani 1 1 d . . .
H18 H -0.9356 -0.4070 0.0155 0.039(5) Uiso 1 1 calc R . .
C2 C -0.64047(12) -0.42994(6) -0.31904(19) 0.0286(3) Uani 1 1 d . . .
H2 H -0.6910 -0.4064 -0.2742 0.034 Uiso 1 1 calc R . .
C1 C -0.53620(12) -0.41780(6) -0.38698(19) 0.0280(3) Uani 1 1 d . . .
C5 C -0.76207(13) -0.56322(7) -0.2612(2) 0.0363(3) Uani 1 1 d . . .
H5 H -0.8287 -0.5738 -0.2136 0.044 Uiso 1 1 calc R . .
C3 C -0.65556(11) -0.48331(5) -0.33009(17) 0.0249(3) Uani 1 1 d . . .
C27 C -0.73474(13) -0.36589(7) 0.1392(2) 0.0350(3) Uani 1 1 d . . .
C26 C -0.73634(12) -0.45967(6) 0.22163(19) 0.0286(3) Uani 1 1 d . . .
H26 H -0.6693 -0.4605 0.2805 0.034(5) Uiso 1 1 calc R . .
C30B C -0.6707(9) -0.2308(3) 0.0504(19) 0.063(4) Uani 0.496(3) 1 d PD A 2
H30A H -0.7339 -0.2267 -0.0176 0.076 Uiso 0.496(3) 1 calc PR A 2
C17 C -0.78474(13) -0.41541(6) 0.1455(2) 0.0295(3) Uani 1 1 d . . .
C4 C -0.74610(11) -0.51033(6) -0.26855(19) 0.0302(3) Uani 1 1 d . . .
H4 H -0.8038 -0.4903 -0.2266 0.036 Uiso 1 1 calc R . .
C7 C -0.59034(14) -0.59988(6) -0.3980(2) 0.0359(3) Uani 1 1 d . . .
H7 H -0.5585 -0.6314 -0.4267 0.043 Uiso 1 1 calc R . .
C20 C -0.99409(13) -0.51034(7) 0.0433(2) 0.0354(3) Uani 1 1 d . . .
H20 H -1.0498 -0.4914 -0.0104 0.042 Uiso 1 1 calc R . .
C23 C -0.84320(14) -0.59639(6) 0.2115(2) 0.0378(4) Uani 1 1 d . . .
H23 H -0.8124 -0.6271 0.2512 0.045 Uiso 1 1 calc R . .
C6 C -0.69219(14) -0.60255(7) -0.3152(2) 0.0384(4) Uani 1 1 d . . .
H6 H -0.7174 -0.6358 -0.2925 0.046 Uiso 1 1 calc R . .
C12 C -0.43602(13) -0.32891(6) -0.3709(2) 0.0332(3) Uani 1 1 d . . .
C21 C -1.01258(14) -0.56296(8) 0.0567(2) 0.0427(4) Uani 1 1 d . . .
H21 H -1.0789 -0.5746 0.0106 0.051 Uiso 1 1 calc R . .
C31 C -0.50669(17) -0.20935(9) 0.1986(3) 0.0541(5) Uani 1 1 d D . .
H31 H -0.4443 -0.1924 0.2393 0.065 Uiso 0.504(3) 1 calc PR A 1
H31A H -0.4484 -0.1889 0.2436 0.065 Uiso 0.496(3) 1 d PR A 2
C8 C -0.52989(12) -0.55650(6) -0.44344(19) 0.0293(3) Uani 1 1 d . . .
H8 H -0.4641 -0.5627 -0.5022 0.035 Uiso 1 1 calc R . .
C32 C -0.58526(15) -0.18870(7) 0.0964(3) 0.0440(4) Uani 1 1 d D A .
H32 H -0.5841 -0.1540 0.0648 0.053 Uiso 0.504(3) 1 calc PR A 1
H32A H -0.5874 -0.1537 0.0589 0.053 Uiso 0.496(3) 1 d PR A 2
C22 C -0.94513(15) -0.60073(7) 0.1301(2) 0.0432(4) Uani 1 1 d . . .
H22 H -0.9726 -0.6341 0.1237 0.052 Uiso 1 1 calc R . .
C14 C -0.40890(14) -0.23763(6) -0.2677(3) 0.0375(3) Uani 1 1 d . . .
H14 H -0.4718 -0.2349 -0.1982 0.045 Uiso 1 1 calc R . .
C15 C -0.33158(14) -0.19723(7) -0.2913(3) 0.0417(4) Uani 1 1 d . . .
H15 H -0.3383 -0.1650 -0.2379 0.050 Uiso 1 1 calc R . .
C16 C -0.24717(15) -0.21030(7) -0.3992(3) 0.0433(4) Uani 1 1 d . . .
H16 H -0.1901 -0.1881 -0.4290 0.052 Uiso 1 1 calc R . .
C28 C -0.68839(14) -0.32512(6) 0.1329(2) 0.0347(3) Uani 1 1 d . A .
C29 C -0.63312(14) -0.27746(6) 0.1338(2) 0.0344(3) Uani 1 1 d D . .

loop_
_atom_site_aniso_label
_atom_site_aniso_U_11
_atom_site_aniso_U_22
_atom_site_aniso_U_33
_atom_site_aniso_U_23
_atom_site_aniso_U_13
_atom_site_aniso_U_12
S1 0.0463(2) 0.0391(2) 0.0457(2) -0.00781(19) 0.0137(2) -0.00882(18)
S2A 0.0429(7) 0.0235(5) 0.0433(8) 0.0044(5) 0.0008(6) 0.0000(5)
C30A 0.077(7) 0.072(6) 0.074(6) 0.012(4) 0.031(5) 0.025(4)
C10 0.0228(6) 0.0335(7) 0.0251(6) 0.0003(5) 0.0023(5) -0.0002(5)
C25 0.0228(6) 0.0327(7) 0.0212(6) 0.0035(5) 0.0021(5) 0.0045(5)
C24 0.0283(7) 0.0379(8) 0.0278(6) 0.0058(6) 0.0027(6) 0.0043(6)
C11 0.0345(8) 0.0316(8) 0.0309(7) 0.0030(6) -0.0009(6) -0.0009(6)
C9 0.0225(6) 0.0304(7) 0.0204(6) 0.0009(5) -0.0003(5) 0.0030(5)
C13 0.0328(7) 0.0318(8) 0.0297(7) 0.0018(6) -0.0026(6) -0.0025(6)
S2B 0.0454(8) 0.0307(7) 0.0431(8) 0.0044(5) -0.0115(6) -0.0009(5)
C19 0.0236(6) 0.0394(8) 0.0211(6) -0.0006(5) 0.0014(5) 0.0054(6)
C18 0.0311(7) 0.0358(8) 0.0286(7) 0.0014(6) -0.0010(6) 0.0107(6)
C2 0.0273(7) 0.0305(7) 0.0281(6) 0.0000(5) 0.0000(6) 0.0048(6)
C1 0.0289(7) 0.0297(7) 0.0253(6) 0.0044(5) -0.0023(5) -0.0010(6)
C5 0.0323(8) 0.0443(9) 0.0324(7) 0.0047(7) 0.0013(6) -0.0118(7)
C3 0.0231(6) 0.0313(7) 0.0205(5) 0.0006(5) -0.0011(5) 0.0034(5)
C27 0.0387(8) 0.0361(8) 0.0301(7) -0.0003(6) 0.0007(6) 0.0063(7)
C26 0.0254(7) 0.0356(8) 0.0248(6) 0.0023(5) -0.0008(5) 0.0035(6)
C30B 0.078(7) 0.072(7) 0.040(4) 0.003(3) 0.011(4) 0.008(4)
C17 0.0318(7) 0.0311(7) 0.0256(6) 0.0004(5) 0.0023(6) 0.0047(6)
C4 0.0250(7) 0.0411(9) 0.0247(6) 0.0023(6) 0.0007(5) 0.0008(6)
C7 0.0411(8) 0.0272(7) 0.0393(8) -0.0005(6) -0.0084(7) 0.0037(6)
C20 0.0247(6) 0.0533(10) 0.0282(7) -0.0017(7) -0.0005(6) 0.0012(7)
C23 0.0421(9) 0.0331(8) 0.0383(8) 0.0048(6) 0.0098(7) -0.0016(7)
C6 0.0437(9) 0.0345(9) 0.0371(8) 0.0065(6) -0.0083(7) -0.0107(7)
C12 0.0366(8) 0.0320(8) 0.0311(7) 0.0022(6) -0.0029(6) 0.0004(6)
C21 0.0308(8) 0.0605(11) 0.0368(8) -0.0064(8) 0.0025(7) -0.0122(8)
C31 0.0395(10) 0.0691(14) 0.0536(11) -0.0182(10) -0.0001(9) -0.0054(9)
C8 0.0277(7) 0.0322(7) 0.0281(6) -0.0033(5) -0.0013(6) 0.0051(6)
C32 0.0474(10) 0.0299(8) 0.0548(10) 0.0023(7) 0.0113(8) -0.0017(7)
C22 0.0463(10) 0.0429(10) 0.0403(8) -0.0019(7) 0.0105(8) -0.0136(8)
C14 0.0354(8) 0.0329(8) 0.0443(8) -0.0064(7) -0.0005(8) 0.0006(7)
C15 0.0442(9) 0.0305(8) 0.0504(10) -0.0084(7) -0.0050(8) -0.0002(7)
C16 0.0465(10) 0.0348(9) 0.0486(9) -0.0029(7) 0.0006(8) -0.0129(7)
C28 0.0394(8) 0.0333(8) 0.0314(7) -0.0019(6) 0.0016(6) 0.0044(7)
C29 0.0365(8) 0.0341(8) 0.0326(7) -0.0029(6) 0.0016(7) 0.0039(7)

loop_
_atom_type_symbol
_atom_type_description
_atom_type_scat_dispersion_real
_atom_type_scat_dispersion_imag
_atom_type_scat_source
C C 0.0033 0.0016 'International Tables Vol C Tables 4.2.6.8 and 6.1.1.4'
H H 0.0000 0.0000 'International Tables Vol C Tables 4.2.6.8 and 6.1.1.4'
S S 0.1246 0.1234 'International Tables Vol C Tables 4.2.6.8 and 6.1.1.4'

loop_
_geom_angle_atom_site_label_1
_geom_angle_atom_site_label_2
_geom_angle_atom_site_label_3
_geom_angle
C16 S1 C13 91.74(8)
C32 S2A C29 94.76(16)
C29 C30A C31 106.6(6)
C29 C30A H30 126.7
C31 C30A H30 126.7
C9 C10 C1 108.73(12)
C9 C10 H10 125.6
C1 C10 H10 125.6
C26 C25 C24 125.49(14)
C26 C25 C19 106.75(13)
C24 C25 C19 127.70(14)
C23 C24 C25 128.62(15)
C23 C24 H24 115.7
C25 C24 H24 115.7
C12 C11 C1 175.72(16)
C8 C9 C10 125.36(13)
C8 C9 C3 127.85(13)
C10 C9 C3 106.75(12)
C14 C13 C12 127.84(15)
C14 C13 S1 111.39(12)
C12 C13 S1 120.77(12)
C31 S2B C29 95.78(15)
C20 C19 C18 125.99(14)
C20 C19 C25 127.24(14)
C18 C19 C25 106.76(13)
C19 C18 C17 108.69(13)
C19 C18 H18 125.7
C17 C18 H18 125.7
C3 C2 C1 108.61(13)
C3 C2 H2 125.7
C1 C2 H2 125.7
C2 C1 C10 109.02(13)
C2 C1 C11 126.63(14)
C10 C1 C11 124.17(13)
C4 C5 C6 128.91(15)
C4 C5 H5 115.5
C6 C5 H5 115.5
C4 C3 C2 125.80(14)
C4 C3 C9 127.34(14)
C2 C3 C9 106.82(13)
C28 C27 C17 177.25(17)
C25 C26 C17 109.09(13)
C25 C26 H26 125.5
C17 C26 H26 125.5
C29 C30B C32 106.3(6)
C29 C30B H30A 126.8
C32 C30B H30A 126.8
C18 C17 C26 108.69(14)
C18 C17 C27 126.66(14)
C26 C17 C27 124.60(14)
C5 C4 C3 128.66(15)
C5 C4 H4 115.7
C3 C4 H4 115.7
C8 C7 C6 128.68(15)
C8 C7 H7 115.7
C6 C7 H7 115.7
C21 C20 C19 128.84(15)
C21 C20 H20 115.6
C19 C20 H20 115.6
C24 C23 C22 128.70(16)
C24 C23 H23 115.6
C22 C23 H23 115.6
C5 C6 C7 129.94(16)
C5 C6 H6 115.0
C7 C6 H6 115.0
C11 C12 C13 178.85(16)
C20 C21 C22 128.64(16)
C20 C21 H21 115.7
C22 C21 H21 115.7
C32 C31 C30A 108.4(4)
C32 C31 S2B 117.42(18)
C32 C31 H31 125.8
C30A C31 H31 125.8
S2B C31 H31 116.6
C32 C31 H31A 121.1
C30A C31 H31A 130.3
S2B C31 H31A 121.5
C7 C8 C9 128.45(14)
C7 C8 H8 115.8
C9 C8 H8 115.8
C31 C32 C30B 109.1(4)
C31 C32 S2A 117.22(18)
C31 C32 H32 121.4
C30B C32 H32 129.5
S2A C32 H32 121.4
C31 C32 H32A 124.8
C30B C32 H32A 126.1
S2A C32 H32A 118.0
C23 C22 C21 130.21(17)
C23 C22 H22 114.9
C21 C22 H22 114.9
C13 C14 C15 111.51(16)
C13 C14 H14 124.2
C15 C14 H14 124.2
C16 C15 C14 113.31(15)
C16 C15 H15 123.3
C14 C15 H15 123.3
C15 C16 S1 112.04(13)
C15 C16 H16 124.0
S1 C16 H16 124.0
C27 C28 C29 177.44(17)
C28 C29 C30A 124.7(4)
C28 C29 C30B 125.7(4)
C30A C29 C30B 109.1(7)
C28 C29 S2A 122.29(14)
C30A C29 S2A 112.7(4)
C28 C29 S2B 122.96(14)
C30B C29 S2B 111.3(4)
S2A C29 S2B 114.75(14)

loop_
_geom_bond_atom_site_label_1
_geom_bond_atom_site_label_2
_geom_bond_distance
S1 C16 1.7034(18)
S1 C13 1.7244(17)
S2A C32 1.602(3)
S2A C29 1.645(3)
C30A C29 1.433(9)
C30A C31 1.551(8)
C30A H30 0.9300
C10 C9 1.3943(19)
C10 C1 1.409(2)
C10 H10 0.9300
C25 C26 1.386(2)
C25 C24 1.390(2)
C25 C19 1.4909(19)
C24 C23 1.388(2)
C24 H24 0.9300
C11 C12 1.194(2)
C11 C1 1.418(2)
C9 C8 1.3898(19)
C9 C3 1.4853(19)
C13 C14 1.376(2)
C13 C12 1.420(2)
S2B C31 1.558(3)
S2B C29 1.667(2)
C19 C20 1.392(2)
C19 C18 1.394(2)
C18 C17 1.411(2)
C18 H18 0.9300
C2 C3 1.398(2)
C2 C1 1.406(2)
C2 H2 0.9300
C5 C4 1.386(2)
C5 C6 1.389(3)
C5 H5 0.9300
C3 C4 1.387(2)
C27 C28 1.199(2)
C27 C17 1.422(2)
C26 C17 1.411(2)
C26 H26 0.9300
C30B C29 1.436(9)
C30B C32 1.548(8)
C30B H30A 0.9300
C4 H4 0.9300
C7 C8 1.387(2)
C7 C6 1.391(2)
C7 H7 0.9300
C20 C21 1.386(2)
C20 H20 0.9300
C23 C22 1.390(3)
C23 H23 0.9300
C6 H6 0.9300
C21 C22 1.392(3)
C21 H21 0.9300
C31 C32 1.339(3)
C31 H31 0.9300
C31 H31A 0.9500
C8 H8 0.9300
C32 H32 0.9300
C32 H32A 0.9500
C22 H22 0.9300
C14 C15 1.420(2)
C14 H14 0.9300
C15 C16 1.352(3)
C15 H15 0.9300
C16 H16 0.9300
C28 C29 1.407(2)
